data_7011901
loop_
_publ_author_name
'MacLean, Elizabeth J.'
'Robinson, Richard I.'
'Teat, Simon J.'
'Wilson, Claire'
'Woodward, Simon'

_publ_section_title
;
 Transformation of sulfur dioxide to sulfate at a palladium centre
;
_journal_issue 18
_journal_name_full 'Journal of the Chemical Society, Dalton Transactions'
_journal_page_first 3518
_journal_paper_doi 10.1039/b205548a
_journal_year 2002
_chemical_formula_sum 'C29 H39 Cl4 N3 O4 Pd S'
_chemical_formula_weight 773.89
_chemical_name_systematic
; 
? 
;
_space_group_IT_number 19
_symmetry_cell_setting orthorhombic
_symmetry_space_group_name_Hall 'P 2ac 2ab'
_symmetry_space_group_name_H-M 'P 21 21 21'
_atom_sites_solution_hydrogens geom
_atom_sites_solution_primary direct
_atom_sites_solution_secondary difmap
_audit_creation_method SHELXL-97
_cell_angle_alpha 90.00
_cell_angle_beta 90.00
_cell_angle_gamma 90.00
_cell_formula_units_Z 4
_cell_length_a 10.1352(5)
_cell_length_b 13.5105(6)
_cell_length_c 24.505(1)
_cell_measurement_reflns_used 7502
_cell_measurement_temperature 150(2)
_cell_measurement_theta_max 26.92
_cell_measurement_theta_min 2.51
_cell_volume 3355.5(3)
_computing_cell_refinement 'Bruker SAINT version 6.01 (Bruker, 1998)'
_computing_data_collection 'Bruker SMART version 5.054 (Bruker, 1998)'
_computing_data_reduction 'Bruker SAINT; Bruker SHELXTL (Bruker, 1997)'
_computing_publication_material 'SHELXL-97; PLATON (Spek, 2001)'
_computing_structure_refinement 'SHELXL-97 (Sheldrick, 1997)'
_computing_structure_solution 'SHELXS-97 (Sheldrick, 1990)'
_diffrn_ambient_temperature 150(2)
_diffrn_measured_fraction_theta_full 0.985
_diffrn_measured_fraction_theta_max 0.906
_diffrn_measurement_device_type 'Bruker SMART1000 CCD area detector'
_diffrn_measurement_method omega
_diffrn_radiation_monochromator graphite
_diffrn_radiation_source 'fine-focus sealed tube'
_diffrn_radiation_type MoK\a
_diffrn_radiation_wavelength 0.71073
_diffrn_reflns_av_R_equivalents 0.037
_diffrn_reflns_av_sigmaI/netI 0.0441
_diffrn_reflns_limit_h_max 13
_diffrn_reflns_limit_h_min -13
_diffrn_reflns_limit_k_max 17
_diffrn_reflns_limit_k_min -16
_diffrn_reflns_limit_l_max 31
_diffrn_reflns_limit_l_min -28
_diffrn_reflns_number 21680
_diffrn_reflns_theta_full 27.50
_diffrn_reflns_theta_max 29.02
_diffrn_reflns_theta_min 2.17
_diffrn_standards_decay_% 0
_exptl_absorpt_coefficient_mu 0.972
_exptl_absorpt_correction_T_max 1.000
_exptl_absorpt_correction_T_min 0.878
_exptl_absorpt_correction_type multi-scan
_exptl_absorpt_process_details 'Bruker (2001) SADABS v2.03'
_exptl_crystal_colour Orange
_exptl_crystal_density_diffrn 1.532
_exptl_crystal_density_method 'not measured'
_exptl_crystal_description wedge
_exptl_crystal_F_000 1584
_exptl_crystal_size_max 0.32
_exptl_crystal_size_mid 0.10
_exptl_crystal_size_min 0.07
_refine_diff_density_max 1.646
_refine_diff_density_min -0.985
_refine_diff_density_rms 0.121
_refine_ls_abs_structure_details 'Flack H D (1983), Acta Cryst. A39, 876-881'
_refine_ls_abs_structure_Flack 0.00(4)
_refine_ls_extinction_method none
_refine_ls_goodness_of_fit_ref 1.067
_refine_ls_hydrogen_treatment 'riding model'
_refine_ls_matrix_type full
_refine_ls_number_parameters 364
_refine_ls_number_reflns 7743
_refine_ls_number_restraints 37
_refine_ls_restrained_S_all 1.074
_refine_ls_R_factor_all 0.0643
_refine_ls_R_factor_gt 0.0536
_refine_ls_shift/su_max 0.003
_refine_ls_shift/su_mean 0.000
_refine_ls_structure_factor_coef Fsqd
_refine_ls_weighting_details 'calc w=1/[\s^2^(Fo^2^)+(0.0723P)^2^+7.1250P] where P=(Fo^2^+2Fc^2^)/3'
_refine_ls_weighting_scheme calc
_refine_ls_wR_factor_gt 0.1311
_refine_ls_wR_factor_ref 0.1386
_reflns_number_gt 6856
_reflns_number_total 7743
_reflns_threshold_expression >2sigma(I)
_cod_data_source_file b205548a.txt
_cod_data_source_block trpypd
_cod_depositor_comments
;
The following automatic conversions were performed:
'_symmetry_cell_setting' value 'Orthorhombic' changed to 'orthorhombic'
according to '/home/saulius/struct/CIF-dictionaries/cif_core.dic'
dictionary named 'cif_core.dic' version 2.4.1 from 2010-06-29.

Automatic conversion script
Id: cif_fix_enum 1527 2010-12-29 10:47:43Z saulius 

The following automatic conversions were performed:

'_atom_sites_solution_hydrogens' value 'geometrically placed' was
changed to 'geom'.

Automatic conversion script
Id: cif_fix_values 6452 2018-10-05 10:23:21Z andrius 
;
_cod_original_sg_symbol_H-M P2(1)2(1)2(1)
_cod_database_code 7011901

loop_
_symmetry_equiv_pos_as_xyz
'x, y, z'
'-x+1/2, -y, z+1/2'
'-x, y+1/2, -z+1/2'
'x+1/2, -y+1/2, -z'

loop_
_atom_site_label
_atom_site_type_symbol
_atom_site_fract_x
_atom_site_fract_y
_atom_site_fract_z
_atom_site_U_iso_or_equiv
_atom_site_adp_type
_atom_site_occupancy
_atom_site_symmetry_multiplicity
_atom_site_calc_flag
_atom_site_refinement_flags
_atom_site_disorder_assembly
_atom_site_disorder_group
Pd1 Pd 0.19897(4) 0.70321(3) 0.215269(15) 0.02233(10) Uani 1 1 d . . .
S2 S 0.25463(15) 0.52871(11) 0.13534(6) 0.0336(3) Uani 1 1 d . . .
O1 O 0.1556(4) 0.6044(3) 0.15717(16) 0.0334(9) Uani 1 1 d . . .
O2 O 0.3589(5) 0.5173(4) 0.17552(18) 0.0409(11) Uani 1 1 d . . .
O3 O 0.3049(6) 0.5716(3) 0.08411(18) 0.0465(11) Uani 1 1 d . . .
O4 O 0.1847(6) 0.4391(3) 0.1251(2) 0.0522(12) Uani 1 1 d . . .
N1 N 0.2198(4) 0.7949(3) 0.27442(15) 0.0229(8) Uani 1 1 d . . .
C2 C 0.1230(5) 0.8010(4) 0.3120(2) 0.0241(10) Uani 1 1 d . . .
C3 C 0.1356(6) 0.8648(4) 0.3553(2) 0.0283(11) Uani 1 1 d . . .
H3A H 0.0651 0.8714 0.3805 0.034 Uiso 1 1 calc R . .
C4 C 0.2495(5) 0.9197(4) 0.3627(2) 0.0240(10) Uani 1 1 d . . .
C5 C 0.3495(5) 0.9110(4) 0.3224(2) 0.0254(11) Uani 1 1 d . . .
H5A H 0.4290 0.9477 0.3260 0.031 Uiso 1 1 calc R . .
C6 C 0.3314(5) 0.8493(4) 0.2781(2) 0.0218(10) Uani 1 1 d . . .
C7 C 0.2685(6) 0.9874(4) 0.4112(2) 0.0303(12) Uani 1 1 d . . .
C8 C 0.3895(9) 0.9505(8) 0.4432(3) 0.066(2) Uani 1 1 d . . .
H8A H 0.3733 0.8829 0.4561 0.099 Uiso 1 1 calc R . .
H8B H 0.4052 0.9940 0.4745 0.099 Uiso 1 1 calc R . .
H8C H 0.4670 0.9509 0.4193 0.099 Uiso 1 1 calc R . .
C9 C 0.2934(12) 1.0911(5) 0.3915(3) 0.073(3) Uani 1 1 d . . .
H9A H 0.2158 1.1151 0.3716 0.109 Uiso 1 1 calc R . .
H9B H 0.3701 1.0915 0.3671 0.109 Uiso 1 1 calc R . .
H9C H 0.3105 1.1343 0.4228 0.109 Uiso 1 1 calc R . .
C10 C 0.1517(8) 0.9875(7) 0.4492(3) 0.056(2) Uani 1 1 d . . .
H10J H 0.0735 1.0111 0.4297 0.084 Uiso 1 1 calc R . .
H10K H 0.1697 1.0314 0.4802 0.084 Uiso 1 1 calc R . .
H10L H 0.1360 0.9202 0.4626 0.084 Uiso 1 1 calc R . .
N1' N 0.3723(4) 0.7668(3) 0.19348(18) 0.0263(10) Uani 1 1 d . . .
C2' C 0.4206(5) 0.8326(4) 0.2315(2) 0.0245(11) Uani 1 1 d . . .
C3' C 0.5408(5) 0.8793(4) 0.2255(2) 0.0258(11) Uani 1 1 d . . .
H3'A H 0.5734 0.9214 0.2534 0.031 Uiso 1 1 calc R . .
C4' C 0.6150(5) 0.8639(4) 0.1774(2) 0.0292(12) Uani 1 1 d . . .
C5' C 0.5625(5) 0.8015(5) 0.1389(2) 0.0329(11) Uani 1 1 d . . .
H5'A H 0.6082 0.7913 0.1055 0.039 Uiso 1 1 calc R . .
C6' C 0.4435(6) 0.7530(4) 0.1479(2) 0.0303(12) Uani 1 1 d . . .
H6'A H 0.4115 0.7087 0.1209 0.036 Uiso 1 1 calc R . .
C7' C 0.7496(6) 0.9119(5) 0.1716(3) 0.0354(13) Uani 1 1 d . . .
C8' C 0.8140(8) 0.8867(7) 0.1181(3) 0.062(2) Uani 1 1 d . . .
H8'A H 0.8224 0.8147 0.1149 0.093 Uiso 1 1 calc R . .
H8'B H 0.9017 0.9171 0.1166 0.093 Uiso 1 1 calc R . .
H8'C H 0.7597 0.9119 0.0881 0.093 Uiso 1 1 calc R . .
C9' C 0.7367(7) 1.0243(5) 0.1755(3) 0.0395(14) Uani 1 1 d . . .
H9'A H 0.6802 1.0484 0.1459 0.059 Uiso 1 1 calc R . .
H9'B H 0.8242 1.0547 0.1725 0.059 Uiso 1 1 calc R . .
H9'C H 0.6974 1.0421 0.2107 0.059 Uiso 1 1 calc R . .
C10' C 0.8377(7) 0.8756(6) 0.2179(4) 0.059(2) Uani 1 1 d . . .
H10G H 0.8462 0.8034 0.2158 0.089 Uiso 1 1 calc R . .
H10H H 0.7984 0.8939 0.2530 0.089 Uiso 1 1 calc R . .
H10I H 0.9251 0.9060 0.2146 0.089 Uiso 1 1 calc R . .
N1" N 0.0315(5) 0.6724(3) 0.25643(18) 0.0244(9) Uani 1 1 d . . .
C2" C 0.0152(5) 0.7307(4) 0.3015(2) 0.0247(11) Uani 1 1 d . . .
C3" C -0.0956(5) 0.7225(4) 0.3347(2) 0.0255(11) Uani 1 1 d . . .
H3"A H -0.1072 0.7659 0.3648 0.031 Uiso 1 1 calc R . .
C4" C -0.1895(6) 0.6500(4) 0.3234(2) 0.0287(11) Uani 1 1 d . A .
C5" C -0.1690(5) 0.5907(4) 0.2778(3) 0.0326(13) Uani 1 1 d . . .
H5"A H -0.2310 0.5405 0.2689 0.039 Uiso 1 1 calc R . .
C6" C -0.0592(6) 0.6043(4) 0.2455(2) 0.0296(12) Uani 1 1 d . . .
H6"A H -0.0481 0.5635 0.2143 0.036 Uiso 1 1 calc R . .
C7" C -0.3106(6) 0.6406(4) 0.3601(2) 0.0357(12) Uani 1 1 d D . .
C8" C -0.3361(11) 0.5337(6) 0.3769(4) 0.036(2) Uiso 0.55 1 d PD A 1
H8"A H -0.3750 0.4976 0.3462 0.054 Uiso 0.55 1 calc PR A 1
H8"B H -0.3971 0.5324 0.4079 0.054 Uiso 0.55 1 calc PR A 1
H8"C H -0.2526 0.5024 0.3874 0.054 Uiso 0.55 1 calc PR A 1
C9" C -0.3080(15) 0.7057(9) 0.4107(4) 0.058(3) Uiso 0.55 1 d PD A 1
H9"A H -0.3563 0.7671 0.4034 0.088 Uiso 0.55 1 calc PR A 1
H9"B H -0.2164 0.7214 0.4200 0.088 Uiso 0.55 1 calc PR A 1
H9"C H -0.3496 0.6707 0.4411 0.088 Uiso 0.55 1 calc PR A 1
C10" C -0.4270(14) 0.6749(10) 0.3245(6) 0.067(4) Uiso 0.55 1 d PD A 1
H10A H -0.4161 0.6494 0.2874 0.100 Uiso 0.55 1 calc PR A 1
H10B H -0.4294 0.7474 0.3236 0.100 Uiso 0.55 1 calc PR A 1
H10C H -0.5098 0.6499 0.3400 0.100 Uiso 0.55 1 calc PR A 1
C8A C -0.3816(14) 0.5427(8) 0.3523(6) 0.042(3) Uiso 0.45 1 d PD A 2
H8AA H -0.4145 0.5383 0.3147 0.063 Uiso 0.45 1 calc PR A 2
H8AB H -0.4559 0.5384 0.3778 0.063 Uiso 0.45 1 calc PR A 2
H8AC H -0.3202 0.4880 0.3592 0.063 Uiso 0.45 1 calc PR A 2
C9A C -0.2594(17) 0.6422(12) 0.4193(5) 0.057(4) Uiso 0.45 1 d PD A 2
H9AA H -0.1774 0.6040 0.4216 0.085 Uiso 0.45 1 calc PR A 2
H9AB H -0.3256 0.6129 0.4435 0.085 Uiso 0.45 1 calc PR A 2
H9AC H -0.2425 0.7108 0.4304 0.085 Uiso 0.45 1 calc PR A 2
C10A C -0.4016(14) 0.7276(9) 0.3522(7) 0.050(4) Uiso 0.45 1 d PD A 2
H10D H -0.4373 0.7264 0.3150 0.076 Uiso 0.45 1 calc PR A 2
H10E H -0.3524 0.7892 0.3578 0.076 Uiso 0.45 1 calc PR A 2
H10F H -0.4742 0.7239 0.3785 0.076 Uiso 0.45 1 calc PR A 2
C1S C 0.0922(9) 0.7286(6) 0.0489(4) 0.062(2) Uiso 1 1 d . . .
H1SA H 0.0528 0.6928 0.0801 0.074 Uiso 1 1 calc R . .
H1SB H 0.1591 0.6849 0.0320 0.074 Uiso 1 1 calc R . .
Cl1 Cl 0.1684(2) 0.83549(18) 0.07242(11) 0.0713(6) Uani 1 1 d . . .
Cl2 Cl -0.0303(2) 0.7547(2) 0.00132(9) 0.0739(7) Uani 1 1 d . . .
C2S C 0.7070(5) 0.9094(6) 0.5040(3) 0.061(2) Uiso 1 1 d D . .
Cl3 Cl 0.5935(5) 0.8483(4) 0.54836(19) 0.0724(13) Uiso 0.60 1 d PD B 1
Cl4 Cl 0.8669(4) 0.8679(4) 0.52161(19) 0.0787(11) Uiso 0.60 1 d PD B 1
Cl3A Cl 0.6222(7) 0.8202(5) 0.5410(3) 0.074(2) Uiso 0.40 1 d PD B 2
Cl4A Cl 0.8713(6) 0.9310(6) 0.5245(3) 0.0783(17) Uiso 0.40 1 d PD B 2

loop_
_atom_site_aniso_label
_atom_site_aniso_U_11
_atom_site_aniso_U_22
_atom_site_aniso_U_33
_atom_site_aniso_U_23
_atom_site_aniso_U_13
_atom_site_aniso_U_12
Pd1 0.01934(16) 0.02362(16) 0.02404(16) -0.00305(16) -0.00081(16) 0.00083(16)
S2 0.0327(7) 0.0305(7) 0.0376(8) -0.0063(6) -0.0029(6) 0.0054(6)
O1 0.029(2) 0.041(2) 0.031(2) -0.0114(18) -0.0072(16) 0.0100(18)
O2 0.038(2) 0.049(3) 0.036(2) 0.004(2) -0.0082(19) 0.016(2)
O3 0.055(3) 0.047(2) 0.038(2) 0.0003(19) 0.010(2) 0.002(3)
O4 0.051(3) 0.038(2) 0.067(3) -0.011(2) 0.002(3) -0.009(2)
N1 0.018(2) 0.0244(18) 0.027(2) -0.0033(18) -0.0028(14) -0.0023(18)
C2 0.020(2) 0.025(2) 0.027(2) -0.002(2) -0.0022(18) 0.001(2)
C3 0.028(3) 0.028(3) 0.029(3) -0.001(2) 0.003(2) -0.003(2)
C4 0.024(2) 0.025(2) 0.023(2) -0.001(2) -0.001(2) -0.002(2)
C5 0.019(2) 0.025(3) 0.032(3) 0.003(2) -0.003(2) -0.002(2)
C6 0.019(2) 0.024(2) 0.022(2) 0.002(2) -0.0018(18) -0.0002(17)
C7 0.030(3) 0.035(3) 0.025(3) -0.004(2) 0.000(2) -0.009(2)
C8 0.049(5) 0.095(7) 0.054(5) -0.021(5) -0.015(4) 0.005(5)
C9 0.129(9) 0.039(4) 0.050(4) -0.015(3) 0.010(6) -0.023(5)
C10 0.046(4) 0.068(5) 0.054(4) -0.026(4) 0.012(3) -0.015(4)
N1' 0.024(2) 0.028(2) 0.026(2) 0.0004(18) -0.0018(18) 0.0007(17)
C2' 0.023(3) 0.027(2) 0.023(2) 0.0031(19) 0.0009(19) 0.004(2)
C3' 0.025(3) 0.024(3) 0.028(3) 0.000(2) -0.001(2) 0.001(2)
C4' 0.021(3) 0.033(3) 0.034(3) 0.003(2) 0.004(2) 0.001(2)
C5' 0.026(3) 0.037(3) 0.035(3) 0.000(3) 0.007(2) -0.001(3)
C6' 0.028(3) 0.033(3) 0.030(3) -0.002(2) 0.003(2) 0.001(2)
C7' 0.022(3) 0.045(4) 0.040(3) 0.000(3) 0.005(2) -0.002(2)
C8' 0.045(4) 0.075(5) 0.066(5) -0.017(4) 0.029(4) -0.019(4)
C9' 0.035(3) 0.040(3) 0.043(3) -0.001(3) 0.005(3) -0.011(3)
C10' 0.026(3) 0.062(5) 0.090(6) 0.020(5) -0.003(4) 0.000(3)
N1" 0.023(2) 0.023(2) 0.027(2) -0.0019(17) -0.0029(18) 0.0008(16)
C2" 0.019(2) 0.025(3) 0.030(3) 0.001(2) -0.0037(19) -0.0019(19)
C3" 0.018(2) 0.029(3) 0.029(3) -0.002(2) 0.0012(19) 0.000(2)
C4" 0.023(3) 0.025(2) 0.038(3) 0.005(2) -0.004(2) -0.001(2)
C5" 0.027(3) 0.027(3) 0.043(3) -0.003(2) 0.000(2) -0.009(2)
C6" 0.029(3) 0.026(3) 0.033(3) -0.008(2) -0.003(2) -0.002(2)
C7" 0.026(3) 0.035(3) 0.047(3) 0.003(2) 0.008(3) -0.004(3)
Cl1 0.0514(13) 0.0701(13) 0.0925(16) 0.0094(12) -0.0105(11) 0.0013(10)
Cl2 0.0548(13) 0.125(2) 0.0418(9) 0.0067(11) -0.0055(9) 0.0077(13)

loop_
_atom_type_symbol
_atom_type_description
_atom_type_scat_dispersion_real
_atom_type_scat_dispersion_imag
_atom_type_scat_source
C C 0.0033 0.0016 'International Tables Vol C Tables 4.2.6.8 and 6.1.1.4'
H H 0.0000 0.0000 'International Tables Vol C Tables 4.2.6.8 and 6.1.1.4'
N N 0.0061 0.0033 'International Tables Vol C Tables 4.2.6.8 and 6.1.1.4'
O O 0.0106 0.0060 'International Tables Vol C Tables 4.2.6.8 and 6.1.1.4'
S S 0.1246 0.1234 'International Tables Vol C Tables 4.2.6.8 and 6.1.1.4'
Pd Pd -0.9988 1.0072 'International Tables Vol C Tables 4.2.6.8 and 6.1.1.4'
Cl Cl 0.1484 0.1585 'International Tables Vol C Tables 4.2.6.8 and 6.1.1.4'

loop_
_geom_angle_atom_site_label_1
_geom_angle_atom_site_label_2
_geom_angle_atom_site_label_3
_geom_angle
_geom_angle_site_symmetry_1
_geom_angle_site_symmetry_3
_geom_angle_publ_flag
N1 Pd1 O1 173.10(17) . . y
N1 Pd1 N1" 81.25(17) . . y
O1 Pd1 N1" 91.90(18) . . y
N1 Pd1 N1' 80.22(18) . . y
O1 Pd1 N1' 106.61(18) . . y
N1" Pd1 N1' 161.45(18) . . y
O4 S2 O2 113.0(3) . . ?
O4 S2 O3 110.9(3) . . ?
O2 S2 O3 111.6(3) . . ?
O4 S2 O1 107.7(3) . . ?
O2 S2 O1 108.1(2) . . ?
O3 S2 O1 105.2(3) . . ?
S2 O1 Pd1 123.4(2) . . ?
C2 N1 C6 122.0(4) . . ?
C2 N1 Pd1 118.4(3) . . ?
C6 N1 Pd1 119.6(3) . . ?
N1 C2 C3 119.9(5) . . ?
N1 C2 C2" 112.5(4) . . ?
C3 C2 C2" 127.5(5) . . ?
C2 C3 C4 121.0(5) . . ?
C3 C4 C5 117.4(5) . . ?
C3 C4 C7 122.3(5) . . ?
C5 C4 C7 120.3(5) . . ?
C6 C5 C4 120.1(5) . . ?
N1 C6 C5 119.5(5) . . ?
N1 C6 C2' 112.2(4) . . ?
C5 C6 C2' 128.3(5) . . ?
C9 C7 C10 109.2(7) . . ?
C9 C7 C4 109.4(5) . . ?
C10 C7 C4 112.8(5) . . ?
C9 C7 C8 109.4(7) . . ?
C10 C7 C8 108.2(6) . . ?
C4 C7 C8 107.9(5) . . ?
C6' N1' C2' 117.4(5) . . ?
C6' N1' Pd1 128.8(4) . . ?
C2' N1' Pd1 113.8(3) . . ?
N1' C2' C3' 122.5(5) . . ?
N1' C2' C6 113.8(5) . . ?
C3' C2' C6 123.6(5) . . ?
C2' C3' C4' 119.4(5) . . ?
C5' C4' C3' 117.2(5) . . ?
C5' C4' C7' 123.2(5) . . ?
C3' C4' C7' 119.6(5) . . ?
C4' C5' C6' 121.1(5) . . ?
N1' C6' C5' 122.2(5) . . ?
C8' C7' C4' 112.0(6) . . ?
C8' C7' C10' 108.7(6) . . ?
C4' C7' C10' 108.6(5) . . ?
C8' C7' C9' 108.5(6) . . ?
C4' C7' C9' 110.0(5) . . ?
C10' C7' C9' 108.9(6) . . ?
C6" N1" C2" 118.6(5) . . ?
C6" N1" Pd1 128.6(4) . . ?
C2" N1" Pd1 112.8(3) . . ?
N1" C2" C3" 121.6(5) . . ?
N1" C2" C2 115.0(5) . . ?
C3" C2" C2 123.4(5) . . ?
C2" C3" C4" 119.5(5) . . ?
C5" C4" C3" 117.5(5) . . ?
C5" C4" C7" 123.1(5) . . ?
C3" C4" C7" 119.4(5) . . ?
C6" C5" C4" 120.4(5) . . ?
N1" C6" C5" 122.4(5) . . ?
C10A C7" C8A 112.0(8) . . ?
C9" C7" C8" 109.4(7) . . ?
C10A C7" C4" 110.5(8) . . ?
C8A C7" C4" 112.2(7) . . ?
C9" C7" C4" 114.7(7) . . ?
C8" C7" C4" 112.0(6) . . ?
C9" C7" C10" 107.5(7) . . ?
C8" C7" C10" 108.0(7) . . ?
C4" C7" C10" 104.9(7) . . ?
C10A C7" C9A 108.5(7) . . ?
C8A C7" C9A 107.0(7) . . ?
C4" C7" C9A 106.4(8) . . ?
Cl1 C1S Cl2 111.8(5) . . ?
Cl3A C2S Cl4A 115.7(6) . . ?
Cl4 C2S Cl3 107.2(5) . . ?

loop_
_geom_bond_atom_site_label_1
_geom_bond_atom_site_label_2
_geom_bond_distance
_geom_bond_site_symmetry_2
_geom_bond_publ_flag
Pd1 N1 1.918(4) . y
Pd1 O1 2.001(4) . y
Pd1 N1" 2.018(5) . y
Pd1 N1' 2.027(5) . y
S2 O4 1.425(5) . y
S2 O2 1.453(5) . y
S2 O3 1.474(5) . y
S2 O1 1.530(4) . y
N1 C2 1.347(6) . ?
N1 C6 1.352(6) . ?
C2 C3 1.373(8) . ?
C2 C2" 1.470(7) . ?
C3 C4 1.384(8) . ?
C4 C5 1.419(8) . ?
C4 C7 1.512(7) . ?
C5 C6 1.382(7) . ?
C6 C2' 1.475(7) . ?
C7 C9 1.504(9) . ?
C7 C10 1.507(9) . ?
C7 C8 1.537(10) . ?
N1' C6' 1.343(7) . ?
N1' C2' 1.377(7) . ?
C2' C3' 1.380(8) . ?
C3' C4' 1.413(7) . ?
C4' C5' 1.373(8) . ?
C4' C7' 1.517(8) . ?
C5' C6' 1.390(8) . ?
C7' C8' 1.503(9) . ?
C7' C10' 1.523(10) . ?
C7' C9' 1.528(9) . ?
N1" C6" 1.328(7) . ?
N1" C2" 1.368(7) . ?
C2" C3" 1.390(7) . ?
C3" C4" 1.393(8) . ?
C4" C5" 1.391(8) . ?
C4" C7" 1.527(8) . ?
C5" C6" 1.378(8) . ?
C7" C10A 1.507(9) . ?
C7" C8A 1.518(8) . ?
C7" C9" 1.519(8) . ?
C7" C8" 1.523(8) . ?
C7" C10" 1.539(9) . ?
C7" C9A 1.540(9) . ?
C1S Cl1 1.736(9) . ?
C1S Cl2 1.739(9) . ?
C2S Cl3A 1.736(7) . ?
C2S Cl4A 1.763(7) . ?
C2S Cl4 1.769(7) . ?
C2S Cl3 1.784(7) . ?
